data_7700440
loop_
_publ_author_name
'Frogley, Benjamin J.'
'Hill, Anthony F.'
'Onn, Chee S.'

_publ_section_title
;
 Auriferous alkynylselenolatoalkylidynes.
;
_journal_issue 31
_journal_name_full 'Dalton transactions (Cambridge, England : 2003)'
_journal_page_first 11715
_journal_page_last 11723
_journal_paper_doi 10.1039/c9dt02314c
_journal_volume 48
_journal_year 2019
_chemical_formula_moiety 'C26 H27 Au B Cl N6 O2 Se W'
_chemical_formula_sum 'C26 H27 Au B Cl N6 O2 Se W'
_chemical_formula_weight 961.57
_space_group_crystal_system monoclinic
_space_group_IT_number 14
_space_group_name_Hall '-P 2yn'
_space_group_name_H-M_alt 'P 1 21/n 1'
_symmetry_space_group_name_Hall '-P 2yn'
_symmetry_space_group_name_H-M 'P 1 21/n 1'
_atom_sites_solution_hydrogens mixed
_audit_creation_method SHELXL-2014/7
_audit_update_record
;
2019-04-23 deposited with the CCDC.    2019-07-04 downloaded from the CCDC.
;
_cell_angle_alpha 90
_cell_angle_beta 108.061(4)
_cell_angle_gamma 90
_cell_formula_units_Z 4
_cell_length_a 13.8448(5)
_cell_length_b 11.0261(2)
_cell_length_c 20.0540(7)
_cell_measurement_reflns_used 5026
_cell_measurement_temperature 150.0(1)
_cell_measurement_theta_max 29.0370
_cell_measurement_theta_min 4.0180
_cell_volume 2910.49(17)
_computing_cell_refinement 'CrysAlisPro 1.171.39.46e (Rigaku OD, 2018)'
_computing_data_collection 'CrysAlisPro 1.171.39.46e (Rigaku OD, 2018)'
_computing_data_reduction 'CrysAlisPro 1.171.39.46e (Rigaku OD, 2018)'
_computing_structure_refinement 'SHELXL-2014/7 (Sheldrick, 2014)'
_computing_structure_solution 'SHELXT-2014/7 (Sheldrick, 2014)'
_diffrn_ambient_temperature 150.0(1)
_diffrn_detector_area_resol_mean 8.1297
_diffrn_measured_fraction_theta_full 0.993
_diffrn_measured_fraction_theta_max 0.838
_diffrn_measurement_device_type 'SuperNova, Dual, Cu at home/near, EosS2'
_diffrn_measurement_method '\w scans'
_diffrn_radiation_type MoK\a
_diffrn_radiation_wavelength 0.71073
_diffrn_reflns_av_R_equivalents 0.0338
_diffrn_reflns_av_unetI/netI 0.0615
_diffrn_reflns_Laue_measured_fraction_full 0.993
_diffrn_reflns_Laue_measured_fraction_max 0.838
_diffrn_reflns_limit_h_max 18
_diffrn_reflns_limit_h_min -16
_diffrn_reflns_limit_k_max 15
_diffrn_reflns_limit_k_min -14
_diffrn_reflns_limit_l_max 26
_diffrn_reflns_limit_l_min -19
_diffrn_reflns_number 11992
_diffrn_reflns_point_group_measured_fraction_full 0.993
_diffrn_reflns_point_group_measured_fraction_max 0.838
_diffrn_reflns_theta_full 25.242
_diffrn_reflns_theta_max 29.210
_diffrn_reflns_theta_min 3.525
_diffrn_source 'micro-focus sealed X-ray tube'
_exptl_absorpt_coefficient_mu 10.362
_exptl_absorpt_correction_T_max 1.00000
_exptl_absorpt_correction_T_min 0.53628
_exptl_absorpt_correction_type multi-scan
_exptl_absorpt_process_details
;
CrysAlisPro 1.171.39.46e (Rigaku Oxford Diffraction, 2018)
Empirical absorption correction using spherical harmonics,
 implemented in SCALE3 ABSPACK scaling algorithm.
;
_exptl_crystal_colour 'clear light orange'
_exptl_crystal_density_diffrn 2.194
_exptl_crystal_description plate
_exptl_crystal_F_000 1800
_exptl_crystal_size_max 0.242
_exptl_crystal_size_mid 0.131
_exptl_crystal_size_min 0.047
_refine_diff_density_max 1.836
_refine_diff_density_min -1.379
_refine_diff_density_rms 0.207
_refine_ls_extinction_method none
_refine_ls_goodness_of_fit_ref 1.040
_refine_ls_hydrogen_treatment mixed
_refine_ls_matrix_type full
_refine_ls_number_parameters 362
_refine_ls_number_reflns 6609
_refine_ls_number_restraints 0
_refine_ls_restrained_S_all 1.040
_refine_ls_R_factor_all 0.0502
_refine_ls_R_factor_gt 0.0356
_refine_ls_shift/su_max 0.001
_refine_ls_shift/su_mean 0.000
_refine_ls_structure_factor_coef Fsqd
_refine_ls_weighting_details 'w=1/[\s^2^(Fo^2^)+(0.0222P)^2^] where P=(Fo^2^+2Fc^2^)/3'
_refine_ls_weighting_scheme calc
_refine_ls_wR_factor_gt 0.0663
_refine_ls_wR_factor_ref 0.0729
_reflns_Friedel_coverage 0.000
_reflns_number_gt 5424
_reflns_number_total 6609
_reflns_threshold_expression 'I > 2\s(I)'
_cod_data_source_file c9dt02314c2.cif
_cod_data_source_block Compound_3c
_cod_depositor_comments 'Adding full bibliography for 7700440--7700447.cif.'
_cod_original_cell_volume 2910.48(17)
_cod_database_code 7700440
_shelx_shelxl_version_number 2014/7
_shelx_space_group_comment
;
The symmetry employed for this shelxl refinement is uniquely defined
by the following loop, which should always be used as a source of
symmetry information in preference to the above space-group names.
They are only intended as comments.
;

loop_
_space_group_symop_operation_xyz
'x, y, z'
'-x+1/2, y+1/2, -z+1/2'
'-x, -y, -z'
'x-1/2, -y-1/2, z-1/2'

loop_
_atom_site_label
_atom_site_type_symbol
_atom_site_fract_x
_atom_site_fract_y
_atom_site_fract_z
_atom_site_U_iso_or_equiv
_atom_site_adp_type
_atom_site_occupancy
_atom_site_site_symmetry_order
_atom_site_calc_flag
_atom_site_refinement_flags_posn
_atom_site_refinement_flags_adp
Au Au 0.88768(2) 0.19701(2) 0.41058(2) 0.01946(7) Uani 1 1 d . .
W W 0.69818(2) 0.23580(2) 0.42839(2) 0.01566(7) Uani 1 1 d . .
Se Se 0.84623(5) -0.03767(5) 0.50071(3) 0.02054(14) Uani 1 1 d . .
Cl Cl 1.00893(13) 0.27004(15) 0.36640(10) 0.0369(4) Uani 1 1 d . .
N3 N 0.6500(4) 0.2428(4) 0.3137(2) 0.0176(11) Uani 1 1 d . .
C1 C 0.7965(4) 0.1105(5) 0.4563(3) 0.0158(12) Uani 1 1 d . .
O1 O 0.7533(4) 0.2597(4) 0.5918(2) 0.0314(11) Uani 1 1 d . .
N5 N 0.7486(4) 0.4240(4) 0.4234(2) 0.0193(11) Uani 1 1 d . .
N4 N 0.6032(3) 0.3477(4) 0.2803(2) 0.0177(11) Uani 1 1 d . .
O2 O 0.5681(3) -0.0012(4) 0.4192(2) 0.0346(12) Uani 1 1 d . .
N1 N 0.5520(3) 0.3277(4) 0.4196(3) 0.0214(12) Uani 1 1 d . .
N6 N 0.6891(3) 0.5011(4) 0.3736(2) 0.0183(11) Uani 1 1 d . .
C2 C 0.7311(5) 0.2513(5) 0.5321(4) 0.0252(15) Uani 1 1 d . .
N2 N 0.5209(3) 0.4167(4) 0.3691(3) 0.0179(11) Uani 1 1 d . .
C3 C 0.6135(4) 0.0857(5) 0.4231(3) 0.0173(13) Uani 1 1 d . .
C22 C 0.9007(5) 0.4428(5) 0.5295(3) 0.0275(15) Uani 1 1 d . .
H22A H 0.8725 0.4256 0.5666 0.041 Uiso 1 1 calc R U
H22B H 0.9544 0.5011 0.5455 0.041 Uiso 1 1 calc R U
H22C H 0.9272 0.3695 0.5161 0.041 Uiso 1 1 calc R U
C23 C 0.8206(4) 0.4924(5) 0.4685(3) 0.0212(14) Uani 1 1 d . .
C17 C 0.6870(5) 0.0365(5) 0.2780(3) 0.0286(15) Uani 1 1 d . .
H17A H 0.7588 0.0388 0.3017 0.043 Uiso 1 1 calc R U
H17B H 0.6743 -0.0065 0.2345 0.043 Uiso 1 1 calc R U
H17C H 0.6535 -0.0041 0.3070 0.043 Uiso 1 1 calc R U
C18 C 0.6477(4) 0.1618(5) 0.2638(3) 0.0201(13) Uani 1 1 d . .
C13 C 0.4824(5) 0.3240(6) 0.4532(3) 0.0241(14) Uani 1 1 d . .
C4 C 0.7729(5) -0.0438(5) 0.5631(3) 0.0221(14) Uani 1 1 d . .
C25 C 0.7233(5) 0.6160(5) 0.3875(3) 0.0219(14) Uani 1 1 d . .
C5 C 0.7313(5) -0.0440(5) 0.6073(3) 0.0235(14) Uani 1 1 d . .
C10 C 0.6079(5) -0.1376(6) 0.7387(3) 0.0305(16) Uani 1 1 d . .
H10 H 0.5873 -0.2085 0.7555 0.037 Uiso 1 1 calc R U
C11 C 0.6530(4) -0.1450(6) 0.6876(3) 0.0236(14) Uani 1 1 d . .
H11 H 0.6629 -0.2202 0.6697 0.028 Uiso 1 1 calc R U
C20 C 0.5733(4) 0.3292(6) 0.2099(3) 0.0228(14) Uani 1 1 d . .
C7 C 0.6687(5) 0.0724(6) 0.6900(3) 0.0320(16) Uani 1 1 d . .
H7 H 0.6883 0.1438 0.6731 0.038 Uiso 1 1 calc R U
C15 C 0.4347(5) 0.4671(6) 0.3731(3) 0.0255(15) Uani 1 1 d . .
C14 C 0.4088(5) 0.4106(6) 0.4255(3) 0.0279(15) Uani 1 1 d . .
H14 H 0.3524 0.4272 0.4399 0.033 Uiso 1 1 calc R U
C19 C 0.6010(5) 0.2128(5) 0.1978(3) 0.0225(14) Uani 1 1 d . .
H19 H 0.5908 0.1759 0.1545 0.027 Uiso 1 1 calc R U
C26 C 0.6744(5) 0.7217(5) 0.3440(4) 0.0312(17) Uani 1 1 d . .
H26A H 0.6694 0.7068 0.2959 0.047 Uiso 1 1 calc R U
H26B H 0.7146 0.7930 0.3602 0.047 Uiso 1 1 calc R U
H26C H 0.6076 0.7335 0.3479 0.047 Uiso 1 1 calc R U
C24 C 0.8067(5) 0.6132(5) 0.4462(3) 0.0262(15) Uani 1 1 d . .
H24 H 0.8465 0.6790 0.4673 0.031 Uiso 1 1 calc R U
C16 C 0.3805(5) 0.5669(6) 0.3248(4) 0.0350(17) Uani 1 1 d . .
H16A H 0.4190 0.6406 0.3365 0.053 Uiso 1 1 calc R U
H16B H 0.3145 0.5789 0.3300 0.053 Uiso 1 1 calc R U
H16C H 0.3733 0.5450 0.2772 0.053 Uiso 1 1 calc R U
B B 0.5878(5) 0.4559(6) 0.3232(4) 0.0199(16) Uani 1 1 d . .
C12 C 0.4849(5) 0.2360(6) 0.5106(3) 0.0352(17) Uani 1 1 d . .
H12A H 0.4593 0.1589 0.4905 0.053 Uiso 1 1 calc R U
H12B H 0.4434 0.2660 0.5375 0.053 Uiso 1 1 calc R U
H12C H 0.5536 0.2267 0.5406 0.053 Uiso 1 1 calc R U
C8 C 0.6237(5) 0.0766(7) 0.7430(4) 0.0375(18) Uani 1 1 d . .
H8 H 0.6153 0.1506 0.7628 0.045 Uiso 1 1 calc R U
C6 C 0.6845(5) -0.0394(6) 0.6619(3) 0.0242(14) Uani 1 1 d . .
C9 C 0.5919(5) -0.0280(7) 0.7661(3) 0.0335(17) Uani 1 1 d . .
H9 H 0.5594 -0.0250 0.8003 0.040 Uiso 1 1 calc R U
C21 C 0.5171(5) 0.4213(6) 0.1586(3) 0.0370(18) Uani 1 1 d . .
H21A H 0.4501 0.4310 0.1624 0.056 Uiso 1 1 calc R U
H21B H 0.5122 0.3952 0.1120 0.056 Uiso 1 1 calc R U
H21C H 0.5525 0.4973 0.1682 0.056 Uiso 1 1 calc R U
H99 H 0.556(4) 0.513(5) 0.293(3) 0.022(17) Uiso 1 1 d . .

loop_
_atom_site_aniso_label
_atom_site_aniso_U_11
_atom_site_aniso_U_22
_atom_site_aniso_U_33
_atom_site_aniso_U_23
_atom_site_aniso_U_13
_atom_site_aniso_U_12
Au 0.02102(13) 0.01679(12) 0.02147(13) 0.00064(10) 0.00790(11) -0.00044(10)
W 0.01818(13) 0.01240(11) 0.01594(13) 0.00269(10) 0.00464(11) 0.00054(10)
Se 0.0262(3) 0.0153(3) 0.0199(3) 0.0029(3) 0.0069(3) 0.0043(3)
Cl 0.0390(10) 0.0313(8) 0.0517(11) -0.0018(9) 0.0307(10) -0.0081(8)
N3 0.020(3) 0.015(2) 0.016(2) 0.006(2) 0.003(2) 0.002(2)
C1 0.023(3) 0.014(3) 0.014(3) -0.001(3) 0.012(3) 0.002(2)
O1 0.048(3) 0.031(2) 0.019(2) -0.001(2) 0.016(2) -0.007(2)
N5 0.023(3) 0.015(2) 0.020(3) 0.002(2) 0.008(2) -0.001(2)
N4 0.018(3) 0.015(2) 0.017(3) 0.003(2) 0.002(2) 0.002(2)
O2 0.029(3) 0.028(2) 0.041(3) 0.009(2) 0.002(2) -0.012(2)
N1 0.014(2) 0.022(3) 0.025(3) -0.002(2) 0.001(2) 0.003(2)
N6 0.017(2) 0.015(2) 0.023(3) 0.003(2) 0.006(2) 0.006(2)
C2 0.035(4) 0.013(3) 0.030(4) -0.004(3) 0.014(3) -0.005(3)
N2 0.012(2) 0.016(2) 0.025(3) 0.003(2) 0.005(2) 0.004(2)
C3 0.024(3) 0.020(3) 0.012(3) 0.002(3) 0.011(3) 0.000(3)
C22 0.026(3) 0.024(3) 0.027(4) 0.002(3) 0.000(3) -0.007(3)
C23 0.018(3) 0.022(3) 0.024(3) -0.004(3) 0.007(3) -0.006(3)
C17 0.034(4) 0.023(3) 0.027(4) -0.001(3) 0.007(3) 0.004(3)
C18 0.017(3) 0.020(3) 0.022(3) -0.003(3) 0.004(3) -0.004(3)
C13 0.024(3) 0.028(3) 0.021(3) -0.001(3) 0.009(3) -0.007(3)
C4 0.023(3) 0.016(3) 0.024(3) 0.004(3) 0.002(3) -0.001(3)
C25 0.025(3) 0.016(3) 0.029(3) 0.000(3) 0.014(3) -0.002(3)
C5 0.020(3) 0.023(3) 0.021(3) 0.003(3) -0.002(3) -0.005(3)
C10 0.026(4) 0.040(4) 0.024(3) 0.005(3) 0.006(3) -0.014(3)
C11 0.019(3) 0.028(3) 0.019(3) -0.003(3) -0.002(3) -0.012(3)
C20 0.017(3) 0.027(3) 0.022(3) 0.009(3) 0.004(3) -0.002(3)
C7 0.036(4) 0.028(4) 0.031(4) 0.006(3) 0.010(4) 0.001(3)
C15 0.020(3) 0.024(3) 0.028(4) -0.011(3) 0.003(3) -0.003(3)
C14 0.018(3) 0.034(4) 0.031(4) -0.011(3) 0.006(3) 0.004(3)
C19 0.027(3) 0.026(3) 0.020(3) -0.004(3) 0.015(3) -0.003(3)
C26 0.032(4) 0.015(3) 0.045(4) 0.006(3) 0.009(4) 0.003(3)
C24 0.035(4) 0.016(3) 0.028(4) -0.002(3) 0.011(3) -0.005(3)
C16 0.026(4) 0.034(4) 0.041(4) 0.000(4) 0.005(4) 0.014(3)
B 0.016(3) 0.014(3) 0.028(4) 0.009(3) 0.005(3) 0.006(3)
C12 0.033(4) 0.050(4) 0.027(4) -0.002(4) 0.015(3) -0.011(4)
C8 0.043(4) 0.039(4) 0.033(4) 0.002(4) 0.015(4) 0.012(4)
C6 0.018(3) 0.031(3) 0.020(3) 0.004(3) 0.002(3) -0.002(3)
C9 0.026(4) 0.054(5) 0.021(4) -0.001(4) 0.009(3) -0.006(4)
C21 0.036(4) 0.045(4) 0.025(4) 0.012(4) 0.002(3) 0.008(4)

loop_
_atom_type_symbol
_atom_type_description
_atom_type_scat_dispersion_real
_atom_type_scat_dispersion_imag
_atom_type_scat_source
C C 0.0033 0.0016 'International Tables Vol C Tables 4.2.6.8 and 6.1.1.4'
H H 0.0000 0.0000 'International Tables Vol C Tables 4.2.6.8 and 6.1.1.4'
Au Au -2.0133 8.8022 'International Tables Vol C Tables 4.2.6.8 and 6.1.1.4'
B B 0.0013 0.0007 'International Tables Vol C Tables 4.2.6.8 and 6.1.1.4'
Cl Cl 0.1484 0.1585 'International Tables Vol C Tables 4.2.6.8 and 6.1.1.4'
N N 0.0061 0.0033 'International Tables Vol C Tables 4.2.6.8 and 6.1.1.4'
O O 0.0106 0.0060 'International Tables Vol C Tables 4.2.6.8 and 6.1.1.4'
Se Se -0.0929 2.2259 'International Tables Vol C Tables 4.2.6.8 and 6.1.1.4'
W W -0.8490 6.8722 'International Tables Vol C Tables 4.2.6.8 and 6.1.1.4'

loop_
_geom_angle_atom_site_label_1
_geom_angle_atom_site_label_2
_geom_angle_atom_site_label_3
_geom_angle
C1 Au Cl 170.66(16)
C1 Au W 42.91(15)
Cl Au W 146.40(5)
C1 W C2 81.0(2)
C1 W C3 76.7(2)
C2 W C3 93.8(2)
C1 W N3 107.0(2)
C2 W N3 171.9(2)
C3 W N3 89.46(19)
C1 W N5 119.4(2)
C2 W N5 89.6(2)
C3 W N5 163.9(2)
N3 W N5 85.22(17)
C1 W N1 155.2(2)
C2 W N1 87.2(2)
C3 W N1 82.5(2)
N3 W N1 85.84(18)
N5 W N1 81.98(18)
C1 W Au 46.27(16)
C2 W Au 103.12(19)
C3 W Au 115.02(16)
N3 W Au 82.12(13)
N5 W Au 79.32(13)
N1 W Au 158.48(13)
C4 Se C1 99.0(2)
C18 N3 N4 107.3(4)
C18 N3 W 133.9(4)
N4 N3 W 118.7(3)
Se C1 W 153.3(3)
Se C1 Au 115.9(3)
W C1 Au 90.8(2)
C23 N5 N6 107.1(5)
C23 N5 W 132.5(4)
N6 N5 W 119.2(3)
C20 N4 N3 108.8(5)
C20 N4 B 130.8(5)
N3 N4 B 120.3(5)
C13 N1 N2 106.4(5)
C13 N1 W 136.7(4)
N2 N1 W 116.9(4)
C25 N6 N5 109.7(5)
C25 N6 B 129.1(5)
N5 N6 B 119.9(5)
O1 C2 W 177.8(6)
C15 N2 N1 109.4(5)
C15 N2 B 128.6(5)
N1 N2 B 121.6(4)
O2 C3 W 177.6(5)
N5 C23 C24 108.6(5)
N5 C23 C22 123.8(5)
C24 C23 C22 127.6(5)
N3 C18 C19 109.7(5)
N3 C18 C17 124.0(5)
C19 C18 C17 126.3(6)
N1 C13 C14 109.5(6)
N1 C13 C12 124.0(6)
C14 C13 C12 126.5(6)
C5 C4 Se 175.1(5)
N6 C25 C24 107.7(5)
N6 C25 C26 123.2(5)
C24 C25 C26 129.1(5)
C4 C5 C6 177.2(7)
C11 C10 C9 121.5(7)
C10 C11 C6 119.8(6)
N4 C20 C19 108.1(5)
N4 C20 C21 123.0(6)
C19 C20 C21 128.9(6)
C8 C7 C6 120.0(7)
N2 C15 C14 108.0(6)
N2 C15 C16 122.7(6)
C14 C15 C16 129.2(6)
C15 C14 C13 106.7(6)
C20 C19 C18 106.2(5)
C25 C24 C23 107.0(5)
N4 B N6 111.5(5)
N4 B N2 109.2(5)
N6 B N2 106.8(5)
C9 C8 C7 119.9(7)
C11 C6 C7 118.7(6)
C11 C6 C5 121.2(6)
C7 C6 C5 120.1(6)
C8 C9 C10 119.9(6)

loop_
_geom_bond_atom_site_label_1
_geom_bond_atom_site_label_2
_geom_bond_distance
Au C1 2.015(5)
Au Cl 2.2744(17)
Au W 2.7883(3)
W C1 1.898(5)
W C2 1.994(7)
W C3 2.012(6)
W N3 2.189(5)
W N5 2.202(5)
W N1 2.221(5)
Se C4 1.840(7)
Se C1 1.885(5)
N3 C18 1.334(7)
N3 N4 1.392(6)
O1 C2 1.144(7)
N5 C23 1.349(7)
N5 N6 1.374(6)
N4 C20 1.357(7)
N4 B 1.524(8)
O2 C3 1.136(7)
N1 C13 1.336(7)
N1 N2 1.380(6)
N6 C25 1.351(7)
N6 B 1.535(8)
N2 C15 1.341(7)
N2 B 1.556(8)
C22 C23 1.478(8)
C23 C24 1.398(8)
C17 C18 1.479(8)
C18 C19 1.399(8)
C13 C14 1.381(8)
C13 C12 1.498(9)
C4 C5 1.199(8)
C25 C24 1.370(8)
C25 C26 1.487(8)
C5 C6 1.436(9)
C10 C11 1.358(8)
C10 C9 1.374(9)
C11 C6 1.396(8)
C20 C19 1.382(8)
C20 C21 1.482(8)
C7 C8 1.390(9)
C7 C6 1.400(9)
C15 C14 1.363(9)
C15 C16 1.503(8)
C8 C9 1.365(9)
